data_7110023
loop_
_publ_author_name
'Christian Limberg'
'Christian Herwig'
'Beatrice Braun'

_publ_section_title
;
 Nickel(I)-mediated transformations of carbon dioxide in closed synthetic
 cycles: reductive cleavage and coupling of CO2 generating NiICO, NiIICO3
 and NiIIC2O4NiII entities
;
_journal_name_full Chem.Commun.
_journal_page_first 10923
_journal_paper_doi 10.1039/c3cc45407j
_journal_volume 49
_journal_year 2013
_chemical_formula_moiety 'C72 H106 N4 Ni2 O4, 4(C6 D6)'
_chemical_formula_sum 'C96 H106 D24 N4 Ni2 O4'
_chemical_formula_weight 1545.26
_chemical_name_systematic
; 
 ? 
;
_space_group_IT_number 14
_symmetry_cell_setting monoclinic
_symmetry_space_group_name_Hall '-P 2ybc'
_symmetry_space_group_name_H-M 'P 1 21/c 1'
_atom_sites_solution_hydrogens geom
_atom_sites_solution_primary direct
_atom_sites_solution_secondary difmap
_audit_creation_method SHELXL-97
_cell_angle_alpha 90.00
_cell_angle_beta 95.275(3)
_cell_angle_gamma 90.00
_cell_formula_units_Z 2
_cell_length_a 17.3703(7)
_cell_length_b 22.7046(6)
_cell_length_c 10.8435(4)
_cell_measurement_reflns_used 26222
_cell_measurement_temperature 183(2)
_cell_measurement_theta_max 27.10
_cell_measurement_theta_min 2.09
_cell_volume 4258.4(3)
_computing_cell_refinement 'X-AREA (Stoe & Cie, 2002)'
_computing_data_collection 'X-AREA (Stoe & Cie, 2002)'
_computing_data_reduction 'X-RED (Stoe & Cie, 2002)'
_computing_molecular_graphics 'PLATON, 1990'
_computing_publication_material 'PLATON, 1990'
_computing_structure_refinement 'SHELXL97 (Sheldrick, 1997)'
_computing_structure_solution 'SHELXS97 (Sheldrick, 1997)'
_diffrn_ambient_temperature 183(2)
_diffrn_measured_fraction_theta_full 0.998
_diffrn_measured_fraction_theta_max 0.983
_diffrn_measurement_device_type 'STOE IPDS2theta'
_diffrn_measurement_method 'rotation method'
_diffrn_radiation_monochromator graphite
_diffrn_radiation_source 'fine-focus sealed tube'
_diffrn_radiation_type MoK\a
_diffrn_radiation_wavelength 0.71073
_diffrn_reflns_av_R_equivalents 0.0480
_diffrn_reflns_av_sigmaI/netI 0.0440
_diffrn_reflns_limit_h_max 21
_diffrn_reflns_limit_h_min -21
_diffrn_reflns_limit_k_max 25
_diffrn_reflns_limit_k_min -28
_diffrn_reflns_limit_l_max 13
_diffrn_reflns_limit_l_min -13
_diffrn_reflns_number 30295
_diffrn_reflns_theta_full 25.00
_diffrn_reflns_theta_max 26.84
_diffrn_reflns_theta_min 2.35
_diffrn_standards_decay_% 'no decay'
_exptl_absorpt_coefficient_mu 0.495
_exptl_absorpt_correction_T_max 0.9522
_exptl_absorpt_correction_T_min 0.8577
_exptl_absorpt_correction_type multi-scan
_exptl_absorpt_process_details 'Spek, 2003'
_exptl_crystal_colour violet
_exptl_crystal_density_diffrn 1.205
_exptl_crystal_density_method 'not measured'
_exptl_crystal_description plate
_exptl_crystal_F_000 1644
_exptl_crystal_size_max 0.32
_exptl_crystal_size_mid 0.19
_exptl_crystal_size_min 0.10
_refine_diff_density_max 0.276
_refine_diff_density_min -0.349
_refine_diff_density_rms 0.044
_refine_ls_extinction_method none
_refine_ls_goodness_of_fit_ref 1.004
_refine_ls_hydrogen_treatment constr
_refine_ls_matrix_type full
_refine_ls_number_parameters 492
_refine_ls_number_reflns 8989
_refine_ls_number_restraints 0
_refine_ls_restrained_S_all 1.004
_refine_ls_R_factor_all 0.0479
_refine_ls_R_factor_gt 0.0316
_refine_ls_shift/su_max 0.000
_refine_ls_shift/su_mean 0.000
_refine_ls_structure_factor_coef Fsqd
_refine_ls_weighting_details 'calc w=1/[\s^2^(Fo^2^)+(0.0353P)^2^+0.0000P] where P=(Fo^2^+2Fc^2^)/3'
_refine_ls_weighting_scheme calc
_refine_ls_wR_factor_gt 0.0667
_refine_ls_wR_factor_ref 0.0701
_reflns_number_gt 7077
_reflns_number_total 8989
_reflns_threshold_expression >2sigma(I)
_cod_data_source_file c3cc45407j.txt
_cod_data_source_block bh326wh1
_cod_original_sg_symbol_H-M P21/c
_cod_database_code 7110023

loop_
_symmetry_equiv_pos_as_xyz
'x, y, z'
'-x, y+1/2, -z+1/2'
'-x, -y, -z'
'x, -y-1/2, z-1/2'

loop_
_atom_site_label
_atom_site_type_symbol
_atom_site_fract_x
_atom_site_fract_y
_atom_site_fract_z
_atom_site_U_iso_or_equiv
_atom_site_adp_type
_atom_site_occupancy
_atom_site_symmetry_multiplicity
_atom_site_calc_flag
_atom_site_refinement_flags
Ni1 Ni 0.356706(9) 0.005745(7) 0.054998(17) 0.01065(5) Uani 1 1 d .
O1 O 0.46315(5) 0.00100(4) 0.14375(9) 0.0150(2) Uani 1 1 d .
O2 O 0.58576(5) -0.00243(4) 0.09559(9) 0.0137(2) Uani 1 1 d .
N1 N 0.27379(6) -0.04847(5) 0.06146(11) 0.0103(2) Uani 1 1 d .
N2 N 0.29993(6) 0.07620(5) 0.07982(11) 0.0112(2) Uani 1 1 d .
C1 C 0.51407(7) -0.00032(6) 0.06881(13) 0.0119(3) Uani 1 1 d .
C2 C 0.30425(7) -0.10739(6) 0.06554(14) 0.0114(3) Uani 1 1 d .
C3 C 0.31640(8) -0.13715(6) -0.04521(14) 0.0144(3) Uani 1 1 d .
C4 C 0.34705(9) -0.19372(6) -0.03618(16) 0.0204(3) Uani 1 1 d .
H4 H 0.3537 -0.2145 -0.1083 0.024 Uiso 1 1 calc R
C5 C 0.36782(9) -0.21985(6) 0.07677(16) 0.0223(4) Uani 1 1 d .
H5 H 0.3873 -0.2580 0.0805 0.027 Uiso 1 1 calc R
C6 C 0.35940(8) -0.18893(6) 0.18421(15) 0.0195(3) Uani 1 1 d .
H6 H 0.3750 -0.2062 0.2602 0.023 Uiso 1 1 calc R
C7 C 0.32810(8) -0.13235(6) 0.18156(14) 0.0143(3) Uani 1 1 d .
C8 C 0.32073(8) -0.10086(6) 0.30380(14) 0.0172(3) Uani 1 1 d .
H8 H 0.2967 -0.0624 0.2856 0.021 Uiso 1 1 calc R
C9 C 0.40059(9) -0.09050(7) 0.37251(16) 0.0234(3) Uani 1 1 d .
H9A H 0.4253 -0.1277 0.3908 0.035 Uiso 1 1 calc R
H9B H 0.3950 -0.0697 0.4483 0.035 Uiso 1 1 calc R
H9C H 0.4316 -0.0676 0.3215 0.035 Uiso 1 1 calc R
C10 C 0.26981(9) -0.13496(7) 0.38725(16) 0.0233(3) Uani 1 1 d .
H10A H 0.2194 -0.1406 0.3446 0.035 Uiso 1 1 calc R
H10B H 0.2653 -0.1131 0.4620 0.035 Uiso 1 1 calc R
H10C H 0.2928 -0.1726 0.4075 0.035 Uiso 1 1 calc R
C11 C 0.29720(8) -0.11063(6) -0.17287(14) 0.0177(3) Uani 1 1 d .
H11 H 0.2831 -0.0693 -0.1624 0.021 Uiso 1 1 calc R
C12 C 0.36711(9) -0.11277(7) -0.24955(16) 0.0218(3) Uani 1 1 d .
H12A H 0.4117 -0.0972 -0.2015 0.033 Uiso 1 1 calc R
H12B H 0.3566 -0.0896 -0.3232 0.033 Uiso 1 1 calc R
H12C H 0.3768 -0.1528 -0.2719 0.033 Uiso 1 1 calc R
C13 C 0.22917(9) -0.14164(8) -0.24620(16) 0.0267(4) Uani 1 1 d .
H13A H 0.2425 -0.1820 -0.2598 0.040 Uiso 1 1 calc R
H13B H 0.2179 -0.1223 -0.3245 0.040 Uiso 1 1 calc R
H13C H 0.1846 -0.1400 -0.2002 0.040 Uiso 1 1 calc R
C14 C 0.20023(7) -0.03314(6) 0.07036(13) 0.0112(3) Uani 1 1 d .
C15 C 0.17961(8) 0.02643(6) 0.07801(14) 0.0130(3) Uani 1 1 d .
H15 H 0.1267 0.0327 0.0779 0.016 Uiso 1 1 calc R
C16 C 0.22372(7) 0.07835(6) 0.08577(13) 0.0116(3) Uani 1 1 d .
C17 C 0.35327(7) 0.12479(6) 0.09750(14) 0.0120(3) Uani 1 1 d .
C18 C 0.38041(8) 0.15186(6) -0.00739(14) 0.0139(3) Uani 1 1 d .
C19 C 0.43461(8) 0.19714(6) 0.01294(15) 0.0184(3) Uani 1 1 d .
H19 H 0.4527 0.2160 -0.0548 0.022 Uiso 1 1 calc R
C20 C 0.46185(8) 0.21447(6) 0.13056(16) 0.0202(3) Uani 1 1 d .
H20 H 0.4967 0.2455 0.1418 0.024 Uiso 1 1 calc R
C21 C 0.43714(8) 0.18548(6) 0.23211(15) 0.0175(3) Uani 1 1 d .
H21 H 0.4569 0.1966 0.3113 0.021 Uiso 1 1 calc R
C22 C 0.38323(8) 0.13991(6) 0.21807(14) 0.0143(3) Uani 1 1 d .
C23 C 0.36068(8) 0.10903(6) 0.33371(14) 0.0171(3) Uani 1 1 d .
H23 H 0.3213 0.0794 0.3084 0.021 Uiso 1 1 calc R
C24 C 0.32685(9) 0.15147(7) 0.42501(16) 0.0226(3) Uani 1 1 d .
H24A H 0.3660 0.1789 0.4561 0.034 Uiso 1 1 calc R
H24B H 0.3093 0.1295 0.4927 0.034 Uiso 1 1 calc R
H24C H 0.2841 0.1725 0.3833 0.034 Uiso 1 1 calc R
C25 C 0.43084(9) 0.07731(7) 0.39949(16) 0.0243(3) Uani 1 1 d .
H25A H 0.4511 0.0498 0.3435 0.036 Uiso 1 1 calc R
H25B H 0.4154 0.0566 0.4703 0.036 Uiso 1 1 calc R
H25C H 0.4699 0.1057 0.4259 0.036 Uiso 1 1 calc R
C26 C 0.35357(8) 0.13479(6) -0.13963(14) 0.0161(3) Uani 1 1 d .
H26 H 0.3273 0.0967 -0.1378 0.019 Uiso 1 1 calc R
C27 C 0.42145(9) 0.12824(7) -0.21957(16) 0.0219(3) Uani 1 1 d .
H27A H 0.4404 0.1665 -0.2391 0.033 Uiso 1 1 calc R
H27B H 0.4044 0.1079 -0.2948 0.033 Uiso 1 1 calc R
H27C H 0.4621 0.1062 -0.1749 0.033 Uiso 1 1 calc R
C28 C 0.29651(9) 0.17945(7) -0.20264(16) 0.0230(3) Uani 1 1 d .
H28A H 0.2518 0.1821 -0.1571 0.035 Uiso 1 1 calc R
H28B H 0.2811 0.1668 -0.2858 0.035 Uiso 1 1 calc R
H28C H 0.3209 0.2173 -0.2045 0.035 Uiso 1 1 calc R
C29 C 0.17451(8) 0.13522(6) 0.09902(15) 0.0144(3) Uani 1 1 d .
C30 C 0.11598(8) 0.13998(7) -0.01641(16) 0.0198(3) Uani 1 1 d .
H30A H 0.0844 0.1743 -0.0096 0.030 Uiso 1 1 calc R
H30B H 0.0838 0.1056 -0.0223 0.030 Uiso 1 1 calc R
H30C H 0.1433 0.1430 -0.0892 0.030 Uiso 1 1 calc R
C31 C 0.21720(8) 0.19428(6) 0.11138(15) 0.0184(3) Uani 1 1 d .
H31A H 0.2459 0.2001 0.0408 0.028 Uiso 1 1 calc R
H31B H 0.2521 0.1941 0.1854 0.028 Uiso 1 1 calc R
H31C H 0.1804 0.2256 0.1157 0.028 Uiso 1 1 calc R
C32 C 0.13032(9) 0.12921(7) 0.21543(16) 0.0203(3) Uani 1 1 d .
H32A H 0.1665 0.1237 0.2869 0.030 Uiso 1 1 calc R
H32B H 0.0963 0.0959 0.2063 0.030 Uiso 1 1 calc R
H32C H 0.1007 0.1643 0.2256 0.030 Uiso 1 1 calc R
C33 C 0.13006(8) -0.07627(6) 0.06691(14) 0.0137(3) Uani 1 1 d .
C34 C 0.08357(8) -0.06501(7) 0.17941(15) 0.0178(3) Uani 1 1 d .
H34A H 0.0397 -0.0909 0.1754 0.027 Uiso 1 1 calc R
H34B H 0.0662 -0.0249 0.1783 0.027 Uiso 1 1 calc R
H34C H 0.1159 -0.0723 0.2545 0.027 Uiso 1 1 calc R
C35 C 0.14656(8) -0.14265(6) 0.06798(15) 0.0173(3) Uani 1 1 d .
H35A H 0.0987 -0.1639 0.0650 0.026 Uiso 1 1 calc R
H35B H 0.1781 -0.1528 0.1423 0.026 Uiso 1 1 calc R
H35C H 0.1733 -0.1528 -0.0027 0.026 Uiso 1 1 calc R
C36 C 0.07910(8) -0.06274(7) -0.05374(15) 0.0185(3) Uani 1 1 d .
H36A H 0.1097 -0.0655 -0.1229 0.028 Uiso 1 1 calc R
H36B H 0.0584 -0.0237 -0.0497 0.028 Uiso 1 1 calc R
H36C H 0.0374 -0.0906 -0.0638 0.028 Uiso 1 1 calc R
C37 C 0.25016(10) 0.01278(7) 0.53440(16) 0.0253(4) Uani 1 1 d .
D37 D 0.2955 0.0077 0.4963 0.030 Uiso 1 1 calc R
C38 C 0.25389(10) 0.02107(7) 0.66068(16) 0.0244(4) Uani 1 1 d .
D38 D 0.3016 0.0215 0.7074 0.029 Uiso 1 1 calc R
C39 C 0.18708(11) 0.02866(8) 0.71759(18) 0.0326(4) Uani 1 1 d .
D39 D 0.1894 0.0343 0.8028 0.039 Uiso 1 1 calc R
C40 C 0.11672(12) 0.02785(10) 0.6477(2) 0.0469(6) Uani 1 1 d .
D40 D 0.0713 0.0328 0.6858 0.056 Uiso 1 1 calc R
C41 C 0.11364(11) 0.01964(10) 0.5205(2) 0.0482(6) Uani 1 1 d .
D41 D 0.0662 0.0193 0.4732 0.058 Uiso 1 1 calc R
C42 C 0.18052(11) 0.01200(8) 0.46458(18) 0.0348(4) Uani 1 1 d .
D42 D 0.1786 0.0063 0.3794 0.042 Uiso 1 1 calc R
C43 C 1.05242(11) 0.18606(9) 0.6372(2) 0.0407(5) Uani 1 1 d .
D43 D 1.1019 0.1785 0.6742 0.049 Uiso 1 1 calc R
C44 C 1.00082(12) 0.21677(8) 0.7004(2) 0.0380(5) Uani 1 1 d .
D44 D 1.0149 0.2301 0.7804 0.046 Uiso 1 1 calc R
C45 C 0.92744(12) 0.22786(8) 0.6439(2) 0.0425(5) Uani 1 1 d .
D45 D 0.8921 0.2489 0.6860 0.051 Uiso 1 1 calc R
C46 C 0.90678(12) 0.20800(9) 0.5260(2) 0.0438(5) Uani 1 1 d .
D46 D 0.8574 0.2154 0.4887 0.053 Uiso 1 1 calc R
C47 C 0.95832(15) 0.17755(10) 0.4637(2) 0.0517(6) Uani 1 1 d .
D47 D 0.9443 0.1643 0.3836 0.062 Uiso 1 1 calc R
C48 C 1.03113(14) 0.16648(11) 0.5192(2) 0.0511(6) Uani 1 1 d .
D48 D 1.0663 0.1455 0.4766 0.061 Uiso 1 1 calc R

loop_
_atom_site_aniso_label
_atom_site_aniso_U_11
_atom_site_aniso_U_22
_atom_site_aniso_U_33
_atom_site_aniso_U_23
_atom_site_aniso_U_13
_atom_site_aniso_U_12
Ni1 0.00621(8) 0.01187(9) 0.01402(10) -0.00026(7) 0.00166(6) 0.00020(7)
O1 0.0098(4) 0.0222(5) 0.0132(5) 0.0011(4) 0.0019(4) 0.0017(4)
O2 0.0077(4) 0.0188(5) 0.0142(5) -0.0009(4) -0.0002(4) 0.0003(4)
N1 0.0089(5) 0.0122(5) 0.0095(6) -0.0004(4) 0.0001(4) 0.0006(4)
N2 0.0099(5) 0.0126(6) 0.0109(7) -0.0004(4) -0.0004(5) -0.0010(4)
C1 0.0121(6) 0.0088(6) 0.0147(7) 0.0002(5) 0.0005(5) 0.0002(5)
C2 0.0087(6) 0.0105(6) 0.0150(8) 0.0000(5) 0.0019(5) -0.0015(5)
C3 0.0122(6) 0.0151(7) 0.0162(8) -0.0000(6) 0.0035(6) -0.0022(5)
C4 0.0228(8) 0.0162(7) 0.0230(9) -0.0032(6) 0.0059(7) 0.0006(6)
C5 0.0238(8) 0.0121(7) 0.0316(10) 0.0032(6) 0.0061(7) 0.0041(6)
C6 0.0197(7) 0.0173(7) 0.0216(9) 0.0081(6) 0.0023(6) 0.0023(6)
C7 0.0115(6) 0.0154(7) 0.0160(8) 0.0033(6) 0.0016(6) -0.0010(5)
C8 0.0190(7) 0.0194(7) 0.0130(8) 0.0042(6) 0.0006(6) 0.0019(6)
C9 0.0211(8) 0.0332(9) 0.0155(9) 0.0010(7) 0.0005(6) -0.0037(7)
C10 0.0225(8) 0.0305(9) 0.0171(9) 0.0032(7) 0.0038(7) -0.0018(7)
C11 0.0214(7) 0.0186(7) 0.0132(8) -0.0025(6) 0.0020(6) 0.0021(6)
C12 0.0260(8) 0.0223(8) 0.0176(9) -0.0033(6) 0.0056(7) -0.0020(6)
C13 0.0230(8) 0.0393(10) 0.0177(9) -0.0058(7) 0.0019(7) -0.0008(7)
C14 0.0093(6) 0.0152(6) 0.0088(7) 0.0000(5) -0.0003(5) -0.0008(5)
C15 0.0062(6) 0.0175(7) 0.0153(8) -0.0009(6) 0.0010(5) 0.0005(5)
C16 0.0107(6) 0.0157(7) 0.0081(7) -0.0012(5) -0.0006(5) 0.0026(5)
C17 0.0087(6) 0.0096(6) 0.0176(8) -0.0021(5) 0.0013(5) 0.0012(5)
C18 0.0121(6) 0.0124(6) 0.0175(8) 0.0005(6) 0.0025(6) 0.0026(5)
C19 0.0171(7) 0.0141(7) 0.0247(9) 0.0023(6) 0.0054(6) -0.0011(5)
C20 0.0138(7) 0.0146(7) 0.0323(10) -0.0048(6) 0.0018(6) -0.0043(5)
C21 0.0140(7) 0.0181(7) 0.0198(9) -0.0070(6) -0.0019(6) -0.0004(5)
C22 0.0117(6) 0.0139(6) 0.0171(8) -0.0016(6) 0.0008(6) 0.0009(5)
C23 0.0186(7) 0.0194(7) 0.0129(8) -0.0031(6) -0.0010(6) -0.0028(6)
C24 0.0236(8) 0.0262(8) 0.0183(9) -0.0034(7) 0.0029(7) -0.0008(6)
C25 0.0283(8) 0.0266(8) 0.0170(9) -0.0019(7) -0.0027(7) 0.0043(7)
C26 0.0194(7) 0.0154(7) 0.0140(8) 0.0015(6) 0.0036(6) -0.0018(5)
C27 0.0269(8) 0.0196(7) 0.0202(9) 0.0030(6) 0.0076(7) 0.0028(6)
C28 0.0223(8) 0.0264(8) 0.0201(9) 0.0030(7) 0.0007(6) 0.0029(6)
C29 0.0102(6) 0.0151(7) 0.0179(8) -0.0021(6) 0.0010(6) 0.0032(5)
C30 0.0137(7) 0.0196(7) 0.0253(9) 0.0014(6) -0.0023(6) 0.0032(6)
C31 0.0159(7) 0.0145(7) 0.0247(9) -0.0031(6) 0.0018(6) 0.0043(5)
C32 0.0184(7) 0.0211(7) 0.0225(9) -0.0040(6) 0.0076(6) 0.0031(6)
C33 0.0094(6) 0.0164(7) 0.0154(8) -0.0002(6) 0.0013(6) -0.0020(5)
C34 0.0126(7) 0.0213(7) 0.0201(9) -0.0003(6) 0.0047(6) -0.0034(5)
C35 0.0134(7) 0.0165(7) 0.0223(9) -0.0012(6) 0.0029(6) -0.0055(5)
C36 0.0120(7) 0.0230(7) 0.0197(9) -0.0005(6) -0.0020(6) -0.0042(6)
C37 0.0296(8) 0.0232(8) 0.0235(9) -0.0015(7) 0.0052(7) -0.0016(6)
C38 0.0304(8) 0.0189(8) 0.0232(10) 0.0008(6) -0.0026(7) -0.0032(6)
C39 0.0487(11) 0.0294(9) 0.0210(10) 0.0025(7) 0.0098(8) 0.0034(8)
C40 0.0327(10) 0.0563(13) 0.0550(15) 0.0121(11) 0.0215(10) 0.0090(9)
C41 0.0285(10) 0.0655(14) 0.0484(15) 0.0100(11) -0.0094(9) -0.0031(9)
C42 0.0425(10) 0.0393(10) 0.0212(10) -0.0005(8) -0.0040(8) -0.0062(8)
C43 0.0294(9) 0.0467(11) 0.0456(14) 0.0187(10) 0.0010(9) -0.0050(8)
C44 0.0534(12) 0.0293(9) 0.0306(11) 0.0055(8) 0.0007(9) -0.0119(9)
C45 0.0480(12) 0.0284(9) 0.0532(15) 0.0125(9) 0.0165(11) 0.0044(8)
C46 0.0344(10) 0.0394(11) 0.0555(16) 0.0181(10) -0.0078(10) -0.0076(8)
C47 0.0685(15) 0.0489(13) 0.0357(14) 0.0021(10) -0.0069(11) -0.0084(11)
C48 0.0557(13) 0.0593(14) 0.0410(14) 0.0074(11) 0.0183(11) 0.0111(11)

loop_
_atom_type_symbol
_atom_type_description
_atom_type_scat_dispersion_real
_atom_type_scat_dispersion_imag
_atom_type_scat_source
C C 0.0033 0.0016 'International Tables Vol C Tables 4.2.6.8 and 6.1.1.4'
H H 0.0000 0.0000 'International Tables Vol C Tables 4.2.6.8 and 6.1.1.4'
N N 0.0061 0.0033 'International Tables Vol C Tables 4.2.6.8 and 6.1.1.4'
Ni Ni 0.3393 1.1124 'International Tables Vol C Tables 4.2.6.8 and 6.1.1.4'
O O 0.0106 0.0060 'International Tables Vol C Tables 4.2.6.8 and 6.1.1.4'

loop_
_geom_angle_atom_site_label_1
_geom_angle_atom_site_label_2
_geom_angle_atom_site_label_3
_geom_angle
_geom_angle_site_symmetry_1
_geom_angle_site_symmetry_3
N1 Ni1 N2 97.71(5) . .
N1 Ni1 O2 116.39(4) . 3_655
N2 Ni1 O2 116.82(5) . 3_655
N1 Ni1 O1 127.97(5) . .
N2 Ni1 O1 116.22(5) . .
O2 Ni1 O1 83.20(4) 3_655 .
C1 O1 Ni1 111.33(9) . .
C1 O2 Ni1 111.96(9) . 3_655
C14 N1 C2 126.28(11) . .
C14 N1 Ni1 124.53(9) . .
C2 N1 Ni1 109.01(8) . .
C16 N2 C17 126.49(11) . .
C16 N2 Ni1 124.43(9) . .
C17 N2 Ni1 109.00(8) . .
O2 C1 O1 126.52(13) . .
O2 C1 C1 116.66(14) . 3_655
O1 C1 C1 116.81(14) . 3_655
C7 C2 C3 120.90(12) . .
C7 C2 N1 118.65(12) . .
C3 C2 N1 120.20(13) . .
C4 C3 C2 117.96(14) . .
C4 C3 C11 118.76(13) . .
C2 C3 C11 123.28(12) . .
C5 C4 C3 121.81(15) . .
C5 C4 H4 119.1 . .
C3 C4 H4 119.1 . .
C4 C5 C6 119.47(14) . .
C4 C5 H5 120.3 . .
C6 C5 H5 120.3 . .
C5 C6 C7 121.53(15) . .
C5 C6 H6 119.2 . .
C7 C6 H6 119.2 . .
C6 C7 C2 118.14(14) . .
C6 C7 C8 118.61(14) . .
C2 C7 C8 123.25(12) . .
C7 C8 C9 110.55(12) . .
C7 C8 C10 112.10(12) . .
C9 C8 C10 109.67(13) . .
C7 C8 H8 108.1 . .
C9 C8 H8 108.1 . .
C10 C8 H8 108.1 . .
C8 C9 H9A 109.5 . .
C8 C9 H9B 109.5 . .
H9A C9 H9B 109.5 . .
C8 C9 H9C 109.5 . .
H9A C9 H9C 109.5 . .
H9B C9 H9C 109.5 . .
C8 C10 H10A 109.5 . .
C8 C10 H10B 109.5 . .
H10A C10 H10B 109.5 . .
C8 C10 H10C 109.5 . .
H10A C10 H10C 109.5 . .
H10B C10 H10C 109.5 . .
C3 C11 C13 112.64(13) . .
C3 C11 C12 111.29(12) . .
C13 C11 C12 108.36(13) . .
C3 C11 H11 108.1 . .
C13 C11 H11 108.1 . .
C12 C11 H11 108.1 . .
C11 C12 H12A 109.5 . .
C11 C12 H12B 109.5 . .
H12A C12 H12B 109.5 . .
C11 C12 H12C 109.5 . .
H12A C12 H12C 109.5 . .
H12B C12 H12C 109.5 . .
C11 C13 H13A 109.5 . .
C11 C13 H13B 109.5 . .
H13A C13 H13B 109.5 . .
C11 C13 H13C 109.5 . .
H13A C13 H13C 109.5 . .
H13B C13 H13C 109.5 . .
N1 C14 C15 120.40(12) . .
N1 C14 C33 125.77(12) . .
C15 C14 C33 113.76(11) . .
C14 C15 C16 132.19(12) . .
C14 C15 H15 113.9 . .
C16 C15 H15 113.9 . .
N2 C16 C15 120.37(12) . .
N2 C16 C29 126.10(12) . .
C15 C16 C29 113.53(11) . .
C22 C17 C18 121.40(12) . .
C22 C17 N2 119.29(12) . .
C18 C17 N2 118.96(13) . .
C19 C18 C17 117.60(14) . .
C19 C18 C26 118.75(13) . .
C17 C18 C26 123.65(12) . .
C20 C19 C18 121.71(14) . .
C20 C19 H19 119.1 . .
C18 C19 H19 119.1 . .
C19 C20 C21 119.72(13) . .
C19 C20 H20 120.1 . .
C21 C20 H20 120.1 . .
C20 C21 C22 121.34(15) . .
C20 C21 H21 119.3 . .
C22 C21 H21 119.3 . .
C21 C22 C17 118.07(13) . .
C21 C22 C23 118.29(14) . .
C17 C22 C23 123.64(12) . .
C22 C23 C25 110.26(12) . .
C22 C23 C24 112.66(12) . .
C25 C23 C24 109.23(13) . .
C22 C23 H23 108.2 . .
C25 C23 H23 108.2 . .
C24 C23 H23 108.2 . .
C23 C24 H24A 109.5 . .
C23 C24 H24B 109.5 . .
H24A C24 H24B 109.5 . .
C23 C24 H24C 109.5 . .
H24A C24 H24C 109.5 . .
H24B C24 H24C 109.5 . .
C23 C25 H25A 109.5 . .
C23 C25 H25B 109.5 . .
H25A C25 H25B 109.5 . .
C23 C25 H25C 109.5 . .
H25A C25 H25C 109.5 . .
H25B C25 H25C 109.5 . .
C18 C26 C27 111.94(12) . .
C18 C26 C28 112.46(12) . .
C27 C26 C28 108.14(13) . .
C18 C26 H26 108.0 . .
C27 C26 H26 108.0 . .
C28 C26 H26 108.0 . .
C26 C27 H27A 109.5 . .
C26 C27 H27B 109.5 . .
H27A C27 H27B 109.5 . .
C26 C27 H27C 109.5 . .
H27A C27 H27C 109.5 . .
H27B C27 H27C 109.5 . .
C26 C28 H28A 109.5 . .
C26 C28 H28B 109.5 . .
H28A C28 H28B 109.5 . .
C26 C28 H28C 109.5 . .
H28A C28 H28C 109.5 . .
H28B C28 H28C 109.5 . .
C31 C29 C30 106.70(12) . .
C31 C29 C32 106.21(12) . .
C30 C29 C32 109.26(12) . .
C31 C29 C16 117.83(11) . .
C30 C29 C16 107.98(12) . .
C32 C29 C16 108.64(12) . .
C29 C30 H30A 109.5 . .
C29 C30 H30B 109.5 . .
H30A C30 H30B 109.5 . .
C29 C30 H30C 109.5 . .
H30A C30 H30C 109.5 . .
H30B C30 H30C 109.5 . .
C29 C31 H31A 109.5 . .
C29 C31 H31B 109.5 . .
H31A C31 H31B 109.5 . .
C29 C31 H31C 109.5 . .
H31A C31 H31C 109.5 . .
H31B C31 H31C 109.5 . .
C29 C32 H32A 109.5 . .
C29 C32 H32B 109.5 . .
H32A C32 H32B 109.5 . .
C29 C32 H32C 109.5 . .
H32A C32 H32C 109.5 . .
H32B C32 H32C 109.5 . .
C35 C33 C36 107.12(12) . .
C35 C33 C34 105.51(11) . .
C36 C33 C34 109.64(12) . .
C35 C33 C14 118.10(11) . .
C36 C33 C14 106.35(11) . .
C34 C33 C14 109.94(12) . .
C33 C34 H34A 109.5 . .
C33 C34 H34B 109.5 . .
H34A C34 H34B 109.5 . .
C33 C34 H34C 109.5 . .
H34A C34 H34C 109.5 . .
H34B C34 H34C 109.5 . .
C33 C35 H35A 109.5 . .
C33 C35 H35B 109.5 . .
H35A C35 H35B 109.5 . .
C33 C35 H35C 109.5 . .
H35A C35 H35C 109.5 . .
H35B C35 H35C 109.5 . .
C33 C36 H36A 109.5 . .
C33 C36 H36B 109.5 . .
H36A C36 H36B 109.5 . .
C33 C36 H36C 109.5 . .
H36A C36 H36C 109.5 . .
H36B C36 H36C 109.5 . .
C42 C37 C38 120.71(16) . .
C42 C37 D37 119.6 . .
C38 C37 D37 119.6 . .
C39 C38 C37 119.93(17) . .
C39 C38 D38 120.0 . .
C37 C38 D38 120.0 . .
C38 C39 C40 119.63(18) . .
C38 C39 D39 120.2 . .
C40 C39 D39 120.2 . .
C39 C40 C41 119.96(18) . .
C39 C40 D40 120.0 . .
C41 C40 D40 120.0 . .
C42 C41 C40 119.99(19) . .
C42 C41 D41 120.0 . .
C40 C41 D41 120.0 . .
C37 C42 C41 119.78(18) . .
C37 C42 D42 120.1 . .
C41 C42 D42 120.1 . .
C44 C43 C48 119.9(2) . .
C44 C43 D43 120.0 . .
C48 C43 D43 120.0 . .
C43 C44 C45 119.3(2) . .
C43 C44 D44 120.3 . .
C45 C44 D44 120.3 . .
C46 C45 C44 120.2(2) . .
C46 C45 D45 119.9 . .
C44 C45 D45 119.9 . .
C47 C46 C45 120.2(2) . .
C47 C46 D46 119.9 . .
C45 C46 D46 119.9 . .
C46 C47 C48 119.8(2) . .
C46 C47 D47 120.1 . .
C48 C47 D47 120.1 . .
C43 C48 C47 120.5(2) . .
C43 C48 D48 119.7 . .
C47 C48 D48 119.7 . .

loop_
_geom_bond_atom_site_label_1
_geom_bond_atom_site_label_2
_geom_bond_distance
_geom_bond_site_symmetry_2
Ni1 N1 1.9008(11) .
Ni1 N2 1.9111(11) .
Ni1 O2 1.9927(10) 3_655
Ni1 O1 2.0073(10) .
O1 C1 1.2553(16) .
O2 C1 1.2534(16) .
O2 Ni1 1.9927(10) 3_655
N1 C14 1.3363(17) .
N1 C2 1.4378(17) .
N2 C16 1.3321(17) .
N2 C17 1.4422(17) .
C1 C1 1.527(3) 3_655
C2 C7 1.407(2) .
C2 C3 1.411(2) .
C3 C4 1.390(2) .
C3 C11 1.518(2) .
C4 C5 1.379(2) .
C4 H4 0.9300 .
C5 C6 1.379(2) .
C5 H5 0.9300 .
C6 C7 1.394(2) .
C6 H6 0.9300 .
C7 C8 1.522(2) .
C8 C9 1.531(2) .
C8 C10 1.532(2) .
C8 H8 0.9800 .
C9 H9A 0.9600 .
C9 H9B 0.9600 .
C9 H9C 0.9600 .
C10 H10A 0.9600 .
C10 H10B 0.9600 .
C10 H10C 0.9600 .
C11 C13 1.533(2) .
C11 C12 1.534(2) .
C11 H11 0.9800 .
C12 H12A 0.9600 .
C12 H12B 0.9600 .
C12 H12C 0.9600 .
C13 H13A 0.9600 .
C13 H13B 0.9600 .
C13 H13C 0.9600 .
C14 C15 1.4036(19) .
C14 C33 1.5613(18) .
C15 C16 1.4043(19) .
C15 H15 0.9300 .
C16 C29 1.5626(18) .
C17 C22 1.405(2) .
C17 C18 1.411(2) .
C18 C19 1.398(2) .
C18 C26 1.517(2) .
C19 C20 1.376(2) .
C19 H19 0.9300 .
C20 C21 1.384(2) .
C20 H20 0.9300 .
C21 C22 1.3944(19) .
C21 H21 0.9300 .
C22 C23 1.519(2) .
C23 C25 1.534(2) .
C23 C24 1.536(2) .
C23 H23 0.9800 .
C24 H24A 0.9600 .
C24 H24B 0.9600 .
C24 H24C 0.9600 .
C25 H25A 0.9600 .
C25 H25B 0.9600 .
C25 H25C 0.9600 .
C26 C27 1.534(2) .
C26 C28 1.534(2) .
C26 H26 0.9800 .
C27 H27A 0.9600 .
C27 H27B 0.9600 .
C27 H27C 0.9600 .
C28 H28A 0.9600 .
C28 H28B 0.9600 .
C28 H28C 0.9600 .
C29 C31 1.5321(19) .
C29 C30 1.542(2) .
C29 C32 1.543(2) .
C30 H30A 0.9600 .
C30 H30B 0.9600 .
C30 H30C 0.9600 .
C31 H31A 0.9600 .
C31 H31B 0.9600 .
C31 H31C 0.9600 .
C32 H32A 0.9600 .
C32 H32B 0.9600 .
C32 H32C 0.9600 .
C33 C35 1.5340(19) .
C33 C36 1.542(2) .
C33 C34 1.545(2) .
C34 H34A 0.9600 .
C34 H34B 0.9600 .
C34 H34C 0.9600 .
C35 H35A 0.9600 .
C35 H35B 0.9600 .
C35 H35C 0.9600 .
C36 H36A 0.9600 .
C36 H36B 0.9600 .
C36 H36C 0.9600 .
C37 C42 1.367(3) .
C37 C38 1.378(2) .
C37 D37 0.9300 .
C38 C39 1.374(2) .
C38 D38 0.9300 .
C39 C40 1.378(3) .
C39 D39 0.9300 .
C40 C41 1.389(3) .
C40 D40 0.9300 .
C41 C42 1.370(3) .
C41 D41 0.9300 .
C42 D42 0.9300 .
C43 C44 1.368(3) .
C43 C48 1.373(3) .
C43 D43 0.9300 .
C44 C45 1.386(3) .
C44 D44 0.9300 .
C45 C46 1.371(3) .
C45 D45 0.9300 .
C46 C47 1.359(3) .
C46 D46 0.9300 .
C47 C48 1.373(3) .
C47 D47 0.9300 .
C48 D48 0.9300 .

loop_
_geom_torsion_atom_site_label_1
_geom_torsion_atom_site_label_2
_geom_torsion_atom_site_label_3
_geom_torsion_atom_site_label_4
_geom_torsion
_geom_torsion_site_symmetry_1
_geom_torsion_site_symmetry_4
N1 Ni1 O1 C1 119.89(9) . .
N2 Ni1 O1 C1 -115.06(9) . .
O2 Ni1 O1 C1 1.54(9) 3_655 .
N2 Ni1 N1 C14 4.87(12) . .
O2 Ni1 N1 C14 -120.26(11) 3_655 .
O1 Ni1 N1 C14 137.05(11) . .
N2 Ni1 N1 C2 -170.44(9) . .
O2 Ni1 N1 C2 64.42(10) 3_655 .
O1 Ni1 N1 C2 -38.27(11) . .
N1 Ni1 N2 C16 -5.43(12) . .
O2 Ni1 N2 C16 119.41(11) 3_655 .
O1 Ni1 N2 C16 -144.79(11) . .
N1 Ni1 N2 C17 171.44(9) . .
O2 Ni1 N2 C17 -63.73(10) 3_655 .
O1 Ni1 N2 C17 32.08(11) . .
Ni1 O2 C1 O1 178.64(11) 3_655 .
Ni1 O2 C1 C1 -0.96(18) 3_655 3_655
Ni1 O1 C1 O2 178.95(11) . .
Ni1 O1 C1 C1 -1.45(18) . 3_655
C14 N1 C2 C7 -86.89(17) . .
Ni1 N1 C2 C7 88.33(12) . .
C14 N1 C2 C3 98.88(16) . .
Ni1 N1 C2 C3 -85.91(13) . .
C7 C2 C3 C4 4.9(2) . .
N1 C2 C3 C4 179.05(12) . .
C7 C2 C3 C11 -175.49(12) . .
N1 C2 C3 C11 -1.38(19) . .
C2 C3 C4 C5 -2.3(2) . .
C11 C3 C4 C5 178.15(13) . .
C3 C4 C5 C6 -1.1(2) . .
C4 C5 C6 C7 2.0(2) . .
C5 C6 C7 C2 0.7(2) . .
C5 C6 C7 C8 -179.87(13) . .
C3 C2 C7 C6 -4.17(19) . .
N1 C2 C7 C6 -178.37(12) . .
C3 C2 C7 C8 176.39(12) . .
N1 C2 C7 C8 2.19(19) . .
C6 C7 C8 C9 63.20(17) . .
C2 C7 C8 C9 -117.36(15) . .
C6 C7 C8 C10 -59.50(17) . .
C2 C7 C8 C10 119.94(15) . .
C4 C3 C11 C13 68.16(17) . .
C2 C3 C11 C13 -111.41(15) . .
C4 C3 C11 C12 -53.77(17) . .
C2 C3 C11 C12 126.67(14) . .
C2 N1 C14 C15 173.29(14) . .
Ni1 N1 C14 C15 -1.2(2) . .
C2 N1 C14 C33 -9.9(2) . .
Ni1 N1 C14 C33 175.61(11) . .
N1 C14 C15 C16 -4.4(3) . .
C33 C14 C15 C16 178.45(15) . .
C17 N2 C16 C15 -174.03(14) . .
Ni1 N2 C16 C15 2.3(2) . .
C17 N2 C16 C29 7.1(2) . .
Ni1 N2 C16 C29 -176.61(11) . .
C14 C15 C16 N2 3.8(3) . .
C14 C15 C16 C29 -177.21(16) . .
C16 N2 C17 C22 85.08(18) . .
Ni1 N2 C17 C22 -91.70(12) . .
C16 N2 C17 C18 -101.66(16) . .
Ni1 N2 C17 C18 81.55(13) . .
C22 C17 C18 C19 -4.17(19) . .
N2 C17 C18 C19 -177.27(12) . .
C22 C17 C18 C26 176.30(12) . .
N2 C17 C18 C26 3.20(19) . .
C17 C18 C19 C20 1.0(2) . .
C26 C18 C19 C20 -179.47(13) . .
C18 C19 C20 C21 2.0(2) . .
C19 C20 C21 C22 -1.9(2) . .
C20 C21 C22 C17 -1.2(2) . .
C20 C21 C22 C23 178.27(13) . .
C18 C17 C22 C21 4.29(19) . .
N2 C17 C22 C21 177.37(12) . .
C18 C17 C22 C23 -175.16(13) . .
N2 C17 C22 C23 -2.08(19) . .
C21 C22 C23 C25 -63.90(17) . .
C17 C22 C23 C25 115.55(15) . .
C21 C22 C23 C24 58.42(17) . .
C17 C22 C23 C24 -122.13(15) . .
C19 C18 C26 C27 46.38(17) . .
C17 C18 C26 C27 -134.09(13) . .
C19 C18 C26 C28 -75.61(16) . .
C17 C18 C26 C28 103.92(15) . .
N2 C16 C29 C31 -2.5(2) . .
C15 C16 C29 C31 178.57(13) . .
N2 C16 C29 C30 118.38(15) . .
C15 C16 C29 C30 -60.57(16) . .
N2 C16 C29 C32 -123.23(15) . .
C15 C16 C29 C32 57.81(17) . .
N1 C14 C33 C35 7.3(2) . .
C15 C14 C33 C35 -175.70(13) . .
N1 C14 C33 C36 -113.01(15) . .
C15 C14 C33 C36 64.00(16) . .
N1 C14 C33 C34 128.37(15) . .
C15 C14 C33 C34 -54.62(17) . .
C42 C37 C38 C39 0.0(2) . .
C37 C38 C39 C40 0.1(3) . .
C38 C39 C40 C41 -0.3(3) . .
C39 C40 C41 C42 0.4(3) . .
C38 C37 C42 C41 0.1(3) . .
C40 C41 C42 C37 -0.3(3) . .
C48 C43 C44 C45 -0.2(3) . .
C43 C44 C45 C46 0.3(3) . .
C44 C45 C46 C47 -0.3(3) . .
C45 C46 C47 C48 0.3(3) . .
C44 C43 C48 C47 0.1(3) . .
C46 C47 C48 C43 -0.2(3) . .
